data_1532856
loop_
_publ_author_name
'Matsuda, T.D.'
'Onuki, Y.'
'Metoki, N.'
'Ikeda, S.'
'Kaneko, K.'
'Haga, Y.'
'Yamamoto, E.'

_publ_section_title
;
 Crystal and magnetic structure in the itinerant 5f antiferromagnet U Cr2
 Si2
;
_journal_name_full 'Journal of Physics: Condensed Matter'
_journal_page_first S2023
_journal_page_last S2027
_journal_volume 15
_journal_year 2003
_chemical_formula_sum 'Cr2 Si2 U'
_chemical_name_systematic 'U Cr2 Si2'
_space_group_IT_number 2
_symmetry_space_group_name_Hall '-P 1'
_symmetry_space_group_name_H-M 'P -1'
_cell_angle_alpha 91.49
_cell_angle_beta 88.51
_cell_angle_gamma 90.74
_cell_formula_units_Z 2
_cell_length_a 3.906
_cell_length_b 3.903
_cell_length_c 10.506
_cell_volume 160.045
_citation_journal_id_ASTM JCOMEL
_cod_data_source_file Matsuda_JCOMEL_2003_753.cif
_cod_data_source_block Cr2Si2U1
_cod_original_cell_volume 160.0449
_cod_original_formula_sum 'Cr2 Si2 U1'
_cod_database_code 1532856

loop_
_symmetry_equiv_pos_as_xyz
x,y,z
-x,-y,-z

loop_
_atom_site_label
_atom_site_type_symbol
_atom_site_fract_x
_atom_site_fract_y
_atom_site_fract_z
_atom_site_occupancy
_atom_site_U_iso_or_equiv
Cr2 Cr -0.032 0.24993 0.47201 1 0.0
U2 U 0.5 0.5 0.5 1 0.0
Cr1 Cr 0.52134 0.24977 0.0308 1 0.0
Si1 Si 0.21823 0.38567 -0.0176 1 0.0
Si2 Si 0.51053 0.88644 0.48675 1 0.0
U1 U 0 0 0 1 0.0
